data_1577382
loop_
_publ_author_name
'An, Mei'
'Lu, Chuan-Jun'
'Xie, Fei'
'Sun, Yin-Jian'
'Sun, Zhaofeng'
'Xi, Long-Long'
'Liu, Ren-Rong'

_publ_section_title
;
 Organocatalytic Asymmetric Synthesis of Atropisomeric Tetraarylethenes:
 Design, Properties, and Applications
;
_journal_name_full 'Chemical Science'
_journal_paper_doi 10.1039/D6SC03274E
_journal_year 2026
_chemical_formula_moiety 'C34 H26 Br N O'
_chemical_formula_sum 'C34 H26 Br N O'
_chemical_formula_weight 544.47
_space_group_crystal_system tetragonal
_space_group_IT_number 92
_space_group_name_Hall 'P 4abw 2nw'
_space_group_name_H-M_alt 'P 41 21 2'
_atom_sites_solution_hydrogens geom
_atom_sites_solution_primary direct
_audit_block_doi 10.5517/ccdc.csd.cc2pr0k1
_audit_creation_date 2025-10-13
_audit_creation_method
;
Olex2 1.5-beta
(compiled 2022.04.07 svn.rca3783a0 for OlexSys, GUI svn.r6439)
;
_audit_update_record
;
2025-10-13 deposited with the CCDC.	2026-06-04 downloaded from the CCDC.
;
_cell_angle_alpha 90
_cell_angle_beta 90
_cell_angle_gamma 90
_cell_formula_units_Z 8
_cell_length_a 10.01780(10)
_cell_length_b 10.01780(10)
_cell_length_c 53.4159(16)
_cell_measurement_reflns_used 13667
_cell_measurement_temperature 199.99(10)
_cell_measurement_theta_max 71.4590
_cell_measurement_theta_min 3.3020
_cell_volume 5360.62(18)
_computing_cell_refinement 'CrysAlisPro 1.171.43.143a (Rigaku OD, 2024)'
_computing_data_collection 'CrysAlisPro 1.171.43.143a (Rigaku OD, 2024)'
_computing_data_reduction 'CrysAlisPro 1.171.43.143a (Rigaku OD, 2024)'
_computing_molecular_graphics 'Olex2 1.5-beta (Dolomanov et al., 2009)'
_computing_publication_material 'Olex2 1.5-beta (Dolomanov et al., 2009)'
_computing_structure_refinement 'SHELXL 2018/3 (Sheldrick, 2015)'
_computing_structure_solution 'SHELXS  (Sheldrick, 2008)'
_diffrn_ambient_environment N~2~
_diffrn_ambient_temperature 199.99(10)
_diffrn_detector 'Hybrid Pixel Array Detector'
_diffrn_detector_area_resol_mean 10.0000
_diffrn_detector_type HyPix
_diffrn_measured_fraction_theta_full 0.995
_diffrn_measured_fraction_theta_max 0.988
_diffrn_measurement_details
;
List of Runs (angles in degrees, time in seconds):

  # Type    Start    End  Width  t~exp~   \w     \q     \k     \f   Frames
#--------------------------------------------------------------------------
  1  \w    -41.00  18.00   0.50    0.10    --  -43.18  57.00 120.00  118
  2  \w    -42.00  31.00   0.50    0.10    --  -43.18  57.00 -30.00  146
  3  \w    -15.00  11.00   0.50    0.10    --  -43.18  38.00 -30.00   52
  4  \w     -9.00  16.00   0.50    0.10    --  -43.18  38.00-150.00   50
  5  \w    -67.00 -37.00   0.50    0.20    -- -103.00  77.00 -90.00   60
  6  \w    -72.00 -32.00   0.50    0.20    -- -103.00  77.00   0.00   80
  7  \w    -67.00 -34.00   0.50    0.20    -- -103.00  77.00  30.00   66
  8  \w    -72.00 -29.00   0.50    0.20    -- -103.00  77.00  60.00   86
  9  \w   -133.00 -98.00   0.50    0.20    -- -103.00 -15.00   0.00   70
 10  \w   -133.00 -88.00   0.50    0.20    -- -103.00 -15.00  90.00   90
 11  \w   -161.00-104.00   0.50    0.20    -- -103.00 -30.00 150.00  114
 12  \w   -133.00 -89.00   0.50    0.20    -- -103.00 -15.00  60.00   88
 13  \w   -120.00 -40.00   0.50    0.10    --  -43.18 -38.00  30.00  160
 14  \w   -127.00 -99.00   0.50    0.20    -- -103.00 -15.00 -30.00   56
 15  \w   -133.00-108.00   0.50    0.20    -- -103.00 -15.00 -90.00   50
 16  \w   -130.00-104.00   0.50    0.20    -- -103.00 -15.00-120.00   52
 17  \w   -132.00 -89.00   0.50    0.20    -- -103.00 -15.00-150.00   86
 18  \w   -101.00 -73.00   0.50    0.20    -- -103.00 126.00  30.00   56
 19  \w    -97.00 -62.00   0.50    0.20    -- -103.00 115.00 107.57   70
 20  \w    -70.00 -34.00   0.50    0.20    -- -103.00 126.00  30.00   72
 21  \w    -97.00 -67.00   0.50    0.20    -- -103.00 115.00 -41.20   60
 22  \w    -98.00 -64.00   0.50    0.20    -- -103.00 118.00 -18.12   68
;
_diffrn_measurement_device 'four-circle diffractometer'
_diffrn_measurement_device_type 'ROD, Synergy Custom system, HyPix'
_diffrn_measurement_method '\w scans'
_diffrn_orient_matrix_type 'CrysAlisPro convention (1999,Acta A55,543-557)'
_diffrn_orient_matrix_UB_11 0.0212743000
_diffrn_orient_matrix_UB_12 0.0615976000
_diffrn_orient_matrix_UB_13 -0.0261434000
_diffrn_orient_matrix_UB_21 -0.0771926000
_diffrn_orient_matrix_UB_22 0.1255116000
_diffrn_orient_matrix_UB_23 0.0081972000
_diffrn_orient_matrix_UB_31 0.1312931000
_diffrn_orient_matrix_UB_32 0.0638588000
_diffrn_orient_matrix_UB_33 0.0090534000
_diffrn_radiation_monochromator mirror
_diffrn_radiation_probe x-ray
_diffrn_radiation_type 'Cu K\a'
_diffrn_radiation_wavelength 1.54184
_diffrn_reflns_av_R_equivalents 0.0495
_diffrn_reflns_av_unetI/netI 0.0255
_diffrn_reflns_Laue_measured_fraction_full 0.995
_diffrn_reflns_Laue_measured_fraction_max 0.988
_diffrn_reflns_limit_h_max 11
_diffrn_reflns_limit_h_min -10
_diffrn_reflns_limit_k_max 12
_diffrn_reflns_limit_k_min -12
_diffrn_reflns_limit_l_max 60
_diffrn_reflns_limit_l_min -65
_diffrn_reflns_number 27123
_diffrn_reflns_point_group_measured_fraction_full 0.991
_diffrn_reflns_point_group_measured_fraction_max 0.975
_diffrn_reflns_theta_full 67.684
_diffrn_reflns_theta_max 73.110
_diffrn_reflns_theta_min 3.310
_diffrn_source 'Rotating-anode X-ray tube'
_diffrn_source_type 'Rigaku (Cu) X-ray Source'
_exptl_absorpt_coefficient_mu 2.291
_exptl_absorpt_correction_T_max 1.00000
_exptl_absorpt_correction_T_min 0.56889
_exptl_absorpt_correction_type multi-scan
_exptl_absorpt_process_details
;
CrysAlisPro 1.171.43.143a (Rigaku Oxford Diffraction, 2024)
Empirical absorption correction using spherical harmonics,
implemented in SCALE3 ABSPACK scaling algorithm.
;
_exptl_crystal_colour 'clear light colourless'
_exptl_crystal_density_diffrn 1.349
_exptl_crystal_description block
_exptl_crystal_F_000 2240
_exptl_crystal_size_max 0.14
_exptl_crystal_size_mid 0.12
_exptl_crystal_size_min 0.1
_refine_diff_density_max 0.453
_refine_diff_density_min -0.326
_refine_diff_density_rms 0.058
_refine_ls_abs_structure_details
;
 Flack x determined using 1641 quotients [(I+)-(I-)]/[(I+)+(I-)]
 (Parsons, Flack and Wagner, Acta Cryst. B69 (2013) 249-259).
;
_refine_ls_abs_structure_Flack 0.039(12)
_refine_ls_extinction_method none
_refine_ls_goodness_of_fit_ref 1.082
_refine_ls_hydrogen_treatment constr
_refine_ls_matrix_type full
_refine_ls_number_parameters 334
_refine_ls_number_reflns 5255
_refine_ls_number_restraints 0
_refine_ls_restrained_S_all 1.082
_refine_ls_R_factor_all 0.0543
_refine_ls_R_factor_gt 0.0504
_refine_ls_shift/su_max 0.001
_refine_ls_shift/su_mean 0.000
_refine_ls_structure_factor_coef Fsqd
_refine_ls_weighting_details 'w=1/[\s^2^(Fo^2^)+(0.0766P)^2^+1.5848P] where P=(Fo^2^+2Fc^2^)/3'
_refine_ls_weighting_scheme calc
_refine_ls_wR_factor_gt 0.1350
_refine_ls_wR_factor_ref 0.1378
_reflns_Friedel_coverage 0.637
_reflns_Friedel_fraction_full 0.985
_reflns_Friedel_fraction_max 0.956
_reflns_number_gt 4797
_reflns_number_total 5255
_reflns_threshold_expression 'I > 2\s(I)'
_cod_data_source_file d6sc03274e2.cif
_cod_data_source_block 71_1
_cod_original_cell_volume 5360.62(19)
_cod_database_code 1577382
_shelx_shelxl_version_number 2018/3
_chemical_oxdiff_formula 'C H O N Br'
_shelx_space_group_comment
;
The symmetry employed for this shelxl refinement is uniquely defined
by the following loop, which should always be used as a source of
symmetry information in preference to the above space-group names.
They are only intended as comments.
;
_olex2_refinement_description
;
1. Fixed Uiso
 At 1.2 times of:
  All C(H) groups, All C(H,H) groups, All N(H) groups
2.a Secondary CH2 refined with riding coordinates:
 C27(H27A,H27B)
2.b Aromatic/amide H refined with riding coordinates:
 N1(H1), C3(H3), C4(H4), C5(H5), C6(H6), C7(H7), C10(H10), C11(H11), C12(H12),
 C13(H13), C14(H14), C16(H16), C17(H17), C18(H18), C19(H19), C20(H20), C23(H23),
  C24(H24), C25(H25), C28(H28), C30(H30), C31(H31), C33(H33), C34(H34)
;
_olex2_submission_special_instructions 'No special instructions were received'
_oxdiff_exptl_absorpt_empirical_details
;
Empirical correction (ABSPACK) includes:
- Absorption correction using spherical harmonics
- Frame scaling
;
_oxdiff_exptl_absorpt_empirical_full_max 1.639
_oxdiff_exptl_absorpt_empirical_full_min 0.562

loop_
_space_group_symop_operation_xyz
'x, y, z'
'-x, -y, z+1/2'
'-y+1/2, x+1/2, z+1/4'
'y+1/2, -x+1/2, z+3/4'
'-x+1/2, y+1/2, -z+1/4'
'x+1/2, -y+1/2, -z+3/4'
'y, x, -z'
'-y, -x, -z+1/2'

loop_
_atom_site_label
_atom_site_type_symbol
_atom_site_fract_x
_atom_site_fract_y
_atom_site_fract_z
_atom_site_U_iso_or_equiv
_atom_site_adp_type
_atom_site_occupancy
_atom_site_site_symmetry_order
_atom_site_calc_flag
_atom_site_refinement_flags_posn
_atom_site_refinement_flags_adp
_atom_site_refinement_flags_occupancy
_atom_site_disorder_assembly
_atom_site_disorder_group
Br1 Br -0.05154(7) 0.60529(6) 0.68169(2) 0.0789(2) Uani 1 1 d . . . . .
O1 O 0.6372(4) -0.2262(4) 0.72360(9) 0.0857(11) Uani 1 1 d . . . . .
N1 N 0.5206(5) 0.4889(4) 0.71229(8) 0.0656(10) Uani 1 1 d . . . . .
H1 H 0.559403 0.545163 0.722638 0.079 Uiso 1 1 calc R U . . .
C1 C 0.7262(5) 0.1252(4) 0.68764(9) 0.0630(12) Uani 1 1 d . . . . .
C2 C 0.8695(5) 0.1058(5) 0.69565(8) 0.0557(10) Uani 1 1 d . . . . .
C3 C 0.9477(6) 0.0103(5) 0.68464(11) 0.0753(14) Uani 1 1 d . . . . .
H3 H 0.912450 -0.041335 0.671275 0.090 Uiso 1 1 calc R U . . .
C4 C 1.0745(7) -0.0119(7) 0.69246(13) 0.093(2) Uani 1 1 d . . . . .
H4 H 1.127081 -0.078963 0.684674 0.112 Uiso 1 1 calc R U . . .
C5 C 1.1267(8) 0.0628(9) 0.71167(15) 0.106(2) Uani 1 1 d . . . . .
H5 H 1.215898 0.047744 0.717005 0.127 Uiso 1 1 calc R U . . .
C6 C 1.0497(7) 0.1606(9) 0.72341(13) 0.097(2) Uani 1 1 d . . . . .
H6 H 1.085533 0.212848 0.736640 0.117 Uiso 1 1 calc R U . . .
C7 C 0.9213(6) 0.1793(6) 0.71538(10) 0.0740(13) Uani 1 1 d . . . . .
H7 H 0.866755 0.243807 0.723473 0.089 Uiso 1 1 calc R U . . .
C8 C 0.6927(5) 0.1439(5) 0.66380(9) 0.0647(11) Uani 1 1 d . . . . .
C9 C 0.7975(5) 0.1664(5) 0.64378(8) 0.0590(10) Uani 1 1 d . . . . .
C10 C 0.8893(5) 0.2676(5) 0.64564(9) 0.0618(11) Uani 1 1 d . . . . .
H10 H 0.894149 0.318519 0.660610 0.074 Uiso 1 1 calc R U . . .
C11 C 0.9738(6) 0.2962(6) 0.62632(11) 0.0774(14) Uani 1 1 d . . . . .
H11 H 1.034850 0.368298 0.627726 0.093 Uiso 1 1 calc R U . . .
C12 C 0.9707(7) 0.2218(7) 0.60511(11) 0.0820(16) Uani 1 1 d . . . . .
H12 H 1.032482 0.239398 0.592032 0.098 Uiso 1 1 calc R U . . .
C13 C 0.8792(7) 0.1217(8) 0.60244(10) 0.0888(18) Uani 1 1 d . . . . .
H13 H 0.875069 0.072718 0.587235 0.107 Uiso 1 1 calc R U . . .
C14 C 0.7918(6) 0.0912(6) 0.62194(10) 0.0763(15) Uani 1 1 d . . . . .
H14 H 0.729447 0.020314 0.620315 0.092 Uiso 1 1 calc R U . . .
C15 C 0.5523(5) 0.1536(6) 0.65519(10) 0.0762(15) Uani 1 1 d . . . . .
C16 C 0.5226(8) 0.2501(10) 0.63692(12) 0.110(3) Uani 1 1 d . . . . .
H16 H 0.589501 0.311250 0.631684 0.132 Uiso 1 1 calc R U . . .
C17 C 0.3962(15) 0.2563(19) 0.62656(19) 0.191(8) Uani 1 1 d . . . . .
H17 H 0.374114 0.320687 0.614172 0.230 Uiso 1 1 calc R U . . .
C18 C 0.2992(16) 0.161(3) 0.6354(4) 0.240(14) Uani 1 1 d . . . . .
H18 H 0.211531 0.161027 0.628631 0.288 Uiso 1 1 calc R U . . .
C19 C 0.3288(10) 0.079(2) 0.6515(3) 0.208(10) Uani 1 1 d . . . . .
H19 H 0.260942 0.019556 0.656899 0.250 Uiso 1 1 calc R U . . .
C20 C 0.4530(6) 0.0667(9) 0.66229(15) 0.117(3) Uani 1 1 d . . . . .
H20 H 0.469713 -0.000550 0.674426 0.141 Uiso 1 1 calc R U . . .
C21 C 0.6230(5) 0.1258(5) 0.70827(8) 0.0599(11) Uani 1 1 d . . . . .
C22 C 0.5961(5) 0.0060(5) 0.72117(10) 0.0642(12) Uani 1 1 d . . . . .
C23 C 0.5102(5) 0.0072(5) 0.74165(9) 0.0667(12) Uani 1 1 d . . . . .
H23 H 0.491579 -0.073446 0.750328 0.080 Uiso 1 1 calc R U . . .
C24 C 0.4526(5) 0.1236(5) 0.74930(9) 0.0677(12) Uani 1 1 d . . . . .
H24 H 0.393710 0.123386 0.763243 0.081 Uiso 1 1 calc R U . . .
C25 C 0.4792(5) 0.2422(5) 0.73688(8) 0.0615(11) Uani 1 1 d . . . . .
H25 H 0.438981 0.322673 0.742513 0.074 Uiso 1 1 calc R U . . .
C26 C 0.5637(5) 0.2448(4) 0.71634(7) 0.0535(10) Uani 1 1 d . . . . .
C27 C 0.5951(5) 0.3772(5) 0.70350(8) 0.0587(10) Uani 1 1 d . . . . .
H27A H 0.691246 0.396536 0.705729 0.070 Uiso 1 1 calc R U . . .
H27B H 0.578556 0.366989 0.685332 0.070 Uiso 1 1 calc R U . . .
C28 C 0.6523(6) -0.1220(5) 0.71300(12) 0.0795(15) Uani 1 1 d . . . . .
H28 H 0.704763 -0.122199 0.698182 0.095 Uiso 1 1 calc R U . . .
C29 C 0.3912(6) 0.5126(5) 0.70533(8) 0.0602(11) Uani 1 1 d . . . . .
C30 C 0.3256(6) 0.6288(5) 0.71323(9) 0.0661(12) Uani 1 1 d . . . . .
H30 H 0.372665 0.690697 0.723413 0.079 Uiso 1 1 calc R U . . .
C31 C 0.1954(6) 0.6565(5) 0.70677(9) 0.0695(13) Uani 1 1 d . . . . .
H31 H 0.152935 0.735698 0.712431 0.083 Uiso 1 1 calc R U . . .
C32 C 0.1280(5) 0.5658(5) 0.69177(8) 0.0620(11) Uani 1 1 d . . . . .
C33 C 0.1871(6) 0.4513(5) 0.68386(9) 0.0686(12) Uani 1 1 d . . . . .
H33 H 0.139069 0.390358 0.673637 0.082 Uiso 1 1 calc R U . . .
C34 C 0.3172(6) 0.4237(5) 0.69069(9) 0.0671(12) Uani 1 1 d . . . . .
H34 H 0.357219 0.342618 0.685330 0.081 Uiso 1 1 calc R U . . .

loop_
_atom_site_aniso_label
_atom_site_aniso_U_11
_atom_site_aniso_U_22
_atom_site_aniso_U_33
_atom_site_aniso_U_23
_atom_site_aniso_U_13
_atom_site_aniso_U_12
Br1 0.0920(4) 0.0776(4) 0.0672(3) -0.0004(3) -0.0062(3) 0.0061(3)
O1 0.095(3) 0.056(2) 0.106(3) 0.002(2) 0.004(2) -0.0136(18)
N1 0.083(3) 0.052(2) 0.061(2) -0.0101(17) -0.009(2) -0.0094(18)
C1 0.081(3) 0.048(2) 0.060(3) -0.0084(19) 0.009(2) -0.010(2)
C2 0.066(3) 0.052(2) 0.049(2) 0.0028(18) 0.0021(19) 0.0004(19)
C3 0.096(4) 0.060(3) 0.070(3) 0.006(2) -0.006(3) 0.018(3)
C4 0.105(5) 0.085(4) 0.090(4) 0.009(3) -0.010(4) 0.029(4)
C5 0.091(5) 0.120(6) 0.108(5) 0.009(5) -0.028(4) 0.031(4)
C6 0.088(4) 0.125(6) 0.078(4) -0.012(4) -0.020(3) -0.010(4)
C7 0.079(4) 0.080(3) 0.063(3) -0.011(3) -0.007(2) -0.003(3)
C8 0.068(3) 0.062(3) 0.064(3) -0.013(2) -0.002(2) -0.005(2)
C9 0.068(3) 0.063(3) 0.045(2) -0.0047(19) 0.004(2) 0.000(2)
C10 0.074(3) 0.059(2) 0.052(2) 0.0023(19) -0.005(2) -0.003(2)
C11 0.072(3) 0.084(4) 0.076(3) 0.012(3) 0.003(3) -0.005(3)
C12 0.083(4) 0.098(4) 0.065(3) 0.010(3) 0.016(3) 0.006(3)
C13 0.103(4) 0.111(5) 0.053(3) -0.028(3) 0.009(3) 0.014(4)
C14 0.079(3) 0.084(4) 0.066(3) -0.026(3) 0.007(3) -0.010(3)
C15 0.058(3) 0.107(4) 0.064(3) -0.035(3) -0.002(2) 0.001(3)
C16 0.104(5) 0.157(7) 0.070(4) -0.024(4) -0.014(4) 0.053(5)
C17 0.168(11) 0.32(2) 0.089(6) -0.074(9) -0.046(7) 0.145(13)
C18 0.100(9) 0.43(3) 0.187(15) -0.197(19) -0.056(9) 0.104(14)
C19 0.062(5) 0.34(2) 0.223(15) -0.206(17) 0.021(7) -0.037(9)
C20 0.070(4) 0.179(8) 0.103(5) -0.082(5) 0.021(3) -0.040(4)
C21 0.071(3) 0.059(3) 0.050(2) -0.0118(19) 0.011(2) -0.018(2)
C22 0.068(3) 0.054(2) 0.070(3) -0.007(2) 0.010(2) -0.0123(19)
C23 0.073(3) 0.068(3) 0.059(2) 0.007(2) 0.006(2) -0.014(2)
C24 0.073(3) 0.082(3) 0.048(2) 0.001(2) 0.011(2) -0.011(2)
C25 0.074(3) 0.065(3) 0.046(2) -0.0075(19) 0.008(2) -0.001(2)
C26 0.064(2) 0.055(2) 0.0414(19) -0.0070(17) 0.0009(18) -0.0089(19)
C27 0.071(3) 0.055(2) 0.050(2) -0.0055(19) 0.001(2) -0.004(2)
C28 0.094(4) 0.052(3) 0.093(4) -0.003(3) 0.026(3) -0.019(2)
C29 0.084(3) 0.051(2) 0.046(2) -0.0038(18) -0.005(2) -0.006(2)
C30 0.090(3) 0.050(2) 0.058(2) -0.007(2) -0.003(2) -0.008(2)
C31 0.101(4) 0.052(2) 0.056(2) -0.002(2) 0.002(3) 0.001(2)
C32 0.081(3) 0.059(3) 0.046(2) 0.0029(19) -0.004(2) 0.002(2)
C33 0.090(3) 0.059(2) 0.057(2) -0.013(2) -0.006(2) -0.007(2)
C34 0.086(3) 0.055(3) 0.060(3) -0.014(2) -0.006(2) -0.004(2)

loop_
_atom_type_symbol
_atom_type_description
_atom_type_scat_dispersion_real
_atom_type_scat_dispersion_imag
_atom_type_scat_source
C C 0.0181 0.0091 'International Tables Vol C Tables 4.2.6.8 and 6.1.1.4'
H H 0.0000 0.0000 'International Tables Vol C Tables 4.2.6.8 and 6.1.1.4'
Br Br -0.6763 1.2805 'International Tables Vol C Tables 4.2.6.8 and 6.1.1.4'
N N 0.0311 0.0180 'International Tables Vol C Tables 4.2.6.8 and 6.1.1.4'
O O 0.0492 0.0322 'International Tables Vol C Tables 4.2.6.8 and 6.1.1.4'

loop_
_geom_angle_atom_site_label_1
_geom_angle_atom_site_label_2
_geom_angle_atom_site_label_3
_geom_angle
_geom_angle_site_symmetry_1
_geom_angle_site_symmetry_3
_geom_angle_publ_flag
C27 N1 H1 118.6 . . ?
C29 N1 H1 118.6 . . ?
C29 N1 C27 122.9(4) . . ?
C2 C1 C21 116.3(4) . . ?
C8 C1 C2 121.9(5) . . ?
C8 C1 C21 121.7(5) . . ?
C3 C2 C1 120.8(5) . . ?
C3 C2 C7 118.9(5) . . ?
C7 C2 C1 120.2(5) . . ?
C2 C3 H3 119.4 . . ?
C4 C3 C2 121.2(6) . . ?
C4 C3 H3 119.4 . . ?
C3 C4 H4 120.1 . . ?
C3 C4 C5 119.9(6) . . ?
C5 C4 H4 120.1 . . ?
C4 C5 H5 119.8 . . ?
C4 C5 C6 120.5(6) . . ?
C6 C5 H5 119.8 . . ?
C5 C6 H6 120.8 . . ?
C7 C6 C5 118.4(6) . . ?
C7 C6 H6 120.8 . . ?
C2 C7 H7 119.4 . . ?
C6 C7 C2 121.1(6) . . ?
C6 C7 H7 119.4 . . ?
C1 C8 C9 121.5(5) . . ?
C1 C8 C15 123.0(5) . . ?
C15 C8 C9 115.4(4) . . ?
C10 C9 C8 121.5(4) . . ?
C10 C9 C14 119.3(5) . . ?
C14 C9 C8 118.9(5) . . ?
C9 C10 H10 119.5 . . ?
C11 C10 C9 121.0(5) . . ?
C11 C10 H10 119.5 . . ?
C10 C11 H11 119.9 . . ?
C12 C11 C10 120.1(6) . . ?
C12 C11 H11 119.9 . . ?
C11 C12 H12 119.8 . . ?
C11 C12 C13 120.4(5) . . ?
C13 C12 H12 119.8 . . ?
C12 C13 H13 119.9 . . ?
C12 C13 C14 120.3(5) . . ?
C14 C13 H13 119.9 . . ?
C9 C14 C13 118.8(6) . . ?
C9 C14 H14 120.6 . . ?
C13 C14 H14 120.6 . . ?
C16 C15 C8 117.5(6) . . ?
C20 C15 C8 124.0(7) . . ?
C20 C15 C16 118.3(7) . . ?
C15 C16 H16 119.9 . . ?
C17 C16 C15 120.2(13) . . ?
C17 C16 H16 119.9 . . ?
C16 C17 H17 121.5 . . ?
C16 C17 C18 117.1(15) . . ?
C18 C17 H17 121.5 . . ?
C17 C18 H18 119.6 . . ?
C19 C18 C17 120.7(13) . . ?
C19 C18 H18 119.6 . . ?
C18 C19 H19 117.5 . . ?
C18 C19 C20 125.1(19) . . ?
C20 C19 H19 117.5 . . ?
C15 C20 C19 118.7(12) . . ?
C15 C20 H20 120.6 . . ?
C19 C20 H20 120.6 . . ?
C22 C21 C1 118.9(4) . . ?
C26 C21 C1 121.3(4) . . ?
C26 C21 C22 119.5(4) . . ?
C21 C22 C28 121.7(4) . . ?
C23 C22 C21 119.7(5) . . ?
C23 C22 C28 118.6(5) . . ?
C22 C23 H23 119.8 . . ?
C24 C23 C22 120.3(5) . . ?
C24 C23 H23 119.8 . . ?
C23 C24 H24 119.7 . . ?
C23 C24 C25 120.5(4) . . ?
C25 C24 H24 119.7 . . ?
C24 C25 H25 119.6 . . ?
C26 C25 C24 120.8(5) . . ?
C26 C25 H25 119.6 . . ?
C21 C26 C27 121.0(4) . . ?
C25 C26 C21 119.2(4) . . ?
C25 C26 C27 119.8(4) . . ?
N1 C27 C26 115.3(4) . . ?
N1 C27 H27A 108.4 . . ?
N1 C27 H27B 108.4 . . ?
C26 C27 H27A 108.4 . . ?
C26 C27 H27B 108.4 . . ?
H27A C27 H27B 107.5 . . ?
O1 C28 C22 124.9(5) . . ?
O1 C28 H28 117.5 . . ?
C22 C28 H28 117.5 . . ?
N1 C29 C30 120.4(4) . . ?
N1 C29 C34 122.9(5) . . ?
C34 C29 C30 116.7(5) . . ?
C29 C30 H30 118.8 . . ?
C31 C30 C29 122.4(5) . . ?
C31 C30 H30 118.8 . . ?
C30 C31 H31 120.9 . . ?
C30 C31 C32 118.3(5) . . ?
C32 C31 H31 120.9 . . ?
C31 C32 Br1 118.9(4) . . ?
C33 C32 Br1 119.7(4) . . ?
C33 C32 C31 121.4(5) . . ?
C32 C33 H33 120.1 . . ?
C32 C33 C34 119.9(5) . . ?
C34 C33 H33 120.1 . . ?
C29 C34 H34 119.3 . . ?
C33 C34 C29 121.4(5) . . ?
C33 C34 H34 119.3 . . ?

loop_
_geom_bond_atom_site_label_1
_geom_bond_atom_site_label_2
_geom_bond_distance
_geom_bond_site_symmetry_2
_geom_bond_publ_flag
Br1 C32 1.918(5) . ?
O1 C28 1.197(7) . ?
N1 H1 0.8800 . ?
N1 C27 1.425(6) . ?
N1 C29 1.369(7) . ?
C1 C2 1.511(7) . ?
C1 C8 1.330(7) . ?
C1 C21 1.511(7) . ?
C2 C3 1.369(7) . ?
C2 C7 1.386(7) . ?
C3 H3 0.9500 . ?
C3 C4 1.355(9) . ?
C4 H4 0.9500 . ?
C4 C5 1.373(11) . ?
C5 H5 0.9500 . ?
C5 C6 1.396(11) . ?
C6 H6 0.9500 . ?
C6 C7 1.369(9) . ?
C7 H7 0.9500 . ?
C8 C9 1.515(7) . ?
C8 C15 1.483(8) . ?
C9 C10 1.372(7) . ?
C9 C14 1.390(7) . ?
C10 H10 0.9500 . ?
C10 C11 1.365(8) . ?
C11 H11 0.9500 . ?
C11 C12 1.356(9) . ?
C12 H12 0.9500 . ?
C12 C13 1.365(10) . ?
C13 H13 0.9500 . ?
C13 C14 1.394(9) . ?
C14 H14 0.9500 . ?
C15 C16 1.406(10) . ?
C15 C20 1.375(10) . ?
C16 H16 0.9500 . ?
C16 C17 1.384(15) . ?
C17 H17 0.9500 . ?
C17 C18 1.44(3) . ?
C18 H18 0.9500 . ?
C18 C19 1.22(3) . ?
C19 H19 0.9500 . ?
C19 C20 1.378(16) . ?
C20 H20 0.9500 . ?
C21 C22 1.410(7) . ?
C21 C26 1.399(7) . ?
C22 C23 1.392(7) . ?
C22 C28 1.467(8) . ?
C23 H23 0.9500 . ?
C23 C24 1.364(8) . ?
C24 H24 0.9500 . ?
C24 C25 1.387(7) . ?
C25 H25 0.9500 . ?
C25 C26 1.387(6) . ?
C26 C27 1.526(6) . ?
C27 H27A 0.9900 . ?
C27 H27B 0.9900 . ?
C28 H28 0.9500 . ?
C29 C30 1.402(7) . ?
C29 C34 1.398(7) . ?
C30 H30 0.9500 . ?
C30 C31 1.377(8) . ?
C31 H31 0.9500 . ?
C31 C32 1.387(7) . ?
C32 C33 1.358(7) . ?
C33 H33 0.9500 . ?
C33 C34 1.382(8) . ?
C34 H34 0.9500 . ?

loop_
_geom_torsion_atom_site_label_1
_geom_torsion_atom_site_label_2
_geom_torsion_atom_site_label_3
_geom_torsion_atom_site_label_4
_geom_torsion
_geom_torsion_site_symmetry_1
_geom_torsion_site_symmetry_2
_geom_torsion_site_symmetry_3
_geom_torsion_site_symmetry_4
_geom_torsion_publ_flag
Br1 C32 C33 C34 178.8(4) . . . . ?
N1 C29 C30 C31 -179.8(5) . . . . ?
N1 C29 C34 C33 -179.5(5) . . . . ?
C1 C2 C3 C4 -177.0(5) . . . . ?
C1 C2 C7 C6 178.1(6) . . . . ?
C1 C8 C9 C10 -55.9(7) . . . . ?
C1 C8 C9 C14 130.6(6) . . . . ?
C1 C8 C15 C16 139.2(6) . . . . ?
C1 C8 C15 C20 -46.8(8) . . . . ?
C1 C21 C22 C23 174.4(5) . . . . ?
C1 C21 C22 C28 -8.1(8) . . . . ?
C1 C21 C26 C25 -173.9(4) . . . . ?
C1 C21 C26 C27 3.7(7) . . . . ?
C2 C1 C8 C9 -8.8(7) . . . . ?
C2 C1 C8 C15 175.6(5) . . . . ?
C2 C1 C21 C22 -69.0(6) . . . . ?
C2 C1 C21 C26 104.7(5) . . . . ?
C2 C3 C4 C5 -0.4(10) . . . . ?
C3 C2 C7 C6 2.0(9) . . . . ?
C3 C4 C5 C6 0.7(12) . . . . ?
C4 C5 C6 C7 0.4(12) . . . . ?
C5 C6 C7 C2 -1.7(11) . . . . ?
C7 C2 C3 C4 -0.9(8) . . . . ?
C8 C1 C2 C3 -53.0(7) . . . . ?
C8 C1 C2 C7 131.0(5) . . . . ?
C8 C1 C21 C22 112.6(6) . . . . ?
C8 C1 C21 C26 -73.7(6) . . . . ?
C8 C9 C10 C11 -172.8(5) . . . . ?
C8 C9 C14 C13 173.2(6) . . . . ?
C8 C15 C16 C17 174.4(7) . . . . ?
C8 C15 C20 C19 -174.7(6) . . . . ?
C9 C8 C15 C16 -36.7(7) . . . . ?
C9 C8 C15 C20 137.3(5) . . . . ?
C9 C10 C11 C12 -1.9(9) . . . . ?
C10 C9 C14 C13 -0.5(9) . . . . ?
C10 C11 C12 C13 3.0(10) . . . . ?
C11 C12 C13 C14 -2.8(11) . . . . ?
C12 C13 C14 C9 1.5(10) . . . . ?
C14 C9 C10 C11 0.7(8) . . . . ?
C15 C8 C9 C10 120.0(6) . . . . ?
C15 C8 C9 C14 -53.5(7) . . . . ?
C15 C16 C17 C18 0.1(15) . . . . ?
C16 C15 C20 C19 -0.8(9) . . . . ?
C16 C17 C18 C19 1(2) . . . . ?
C17 C18 C19 C20 -1(3) . . . . ?
C18 C19 C20 C15 1.5(19) . . . . ?
C20 C15 C16 C17 0.1(10) . . . . ?
C21 C1 C2 C3 128.6(5) . . . . ?
C21 C1 C2 C7 -47.4(6) . . . . ?
C21 C1 C8 C9 169.5(4) . . . . ?
C21 C1 C8 C15 -6.1(8) . . . . ?
C21 C22 C23 C24 -0.3(8) . . . . ?
C21 C22 C28 O1 177.3(6) . . . . ?
C21 C26 C27 N1 175.5(4) . . . . ?
C22 C21 C26 C25 -0.2(7) . . . . ?
C22 C21 C26 C27 177.4(4) . . . . ?
C22 C23 C24 C25 -0.3(8) . . . . ?
C23 C22 C28 O1 -5.2(9) . . . . ?
C23 C24 C25 C26 0.6(8) . . . . ?
C24 C25 C26 C21 -0.4(7) . . . . ?
C24 C25 C26 C27 -178.0(4) . . . . ?
C25 C26 C27 N1 -6.9(6) . . . . ?
C26 C21 C22 C23 0.5(7) . . . . ?
C26 C21 C22 C28 178.0(5) . . . . ?
C27 N1 C29 C30 -175.8(5) . . . . ?
C27 N1 C29 C34 5.5(7) . . . . ?
C28 C22 C23 C24 -177.9(5) . . . . ?
C29 N1 C27 C26 -78.3(6) . . . . ?
C29 C30 C31 C32 -0.4(7) . . . . ?
C30 C29 C34 C33 1.7(8) . . . . ?
C30 C31 C32 Br1 -178.0(4) . . . . ?
C30 C31 C32 C33 0.9(7) . . . . ?
C31 C32 C33 C34 -0.2(8) . . . . ?
C32 C33 C34 C29 -1.2(8) . . . . ?
C34 C29 C30 C31 -0.9(7) . . . . ?
